data_7714765
loop_
_publ_author_name
'Maryunina, Kseniya'
'Nigomedyanova, Daria'
'Morozov, Vitaly'
'Smirnova, Kristina'
'Letyagin, Gleb'
'Romanenko, Galina'
'Efimov, Nikolay'
'Bogomyakov, Artem'
'Ovcharenko, Victor'

_publ_section_title
;
 Ferrocenyl-substituted nitronyl nitroxide in the design of
 one-dimensional magnets.
;
_journal_issue 4
_journal_name_full 'Dalton transactions (Cambridge, England : 2003)'
_journal_page_first 1714
_journal_page_last 1721
_journal_paper_doi 10.1039/d3dt03858k
_journal_volume 53
_journal_year 2024
_chemical_formula_sum 'C32 H26 Co F18 Fe N2 O7'
_chemical_formula_weight 1007.33
_space_group_crystal_system monoclinic
_space_group_IT_number 14
_space_group_name_Hall '-P 2ybc'
_space_group_name_H-M_alt 'P 1 21/c 1'
_atom_sites_solution_hydrogens geom
_audit_creation_method SHELXL-2018/3
_audit_update_record
;
2023-11-17 deposited with the CCDC.	2023-12-18 downloaded from the CCDC.
;
_cell_angle_alpha 90
_cell_angle_beta 97.779(9)
_cell_angle_gamma 90
_cell_formula_units_Z 4
_cell_length_a 15.3968(19)
_cell_length_b 11.6830(10)
_cell_length_c 22.175(3)
_cell_measurement_reflns_used 1454
_cell_measurement_temperature 296(2)
_cell_measurement_theta_max 15.53
_cell_measurement_theta_min 2.43
_cell_volume 3952.1(8)
_computing_cell_refinement 'Bruker SAINT'
_computing_data_collection 'Bruker APEX2'
_computing_data_reduction 'Bruker SAINT'
_computing_molecular_graphics 'Bruker SHELXTL'
_computing_publication_material 'Bruker SHELXTL'
_computing_structure_refinement 'SHELXL-2018/3 (Sheldrick, 2018)'
_computing_structure_solution 'SHELXS-97 (Sheldrick, 2008)'
_diffrn_ambient_temperature 296(2)
_diffrn_measured_fraction_theta_full 1.000
_diffrn_measured_fraction_theta_max 1.000
_diffrn_measurement_device_type 'Bruker APEX-II CCD'
_diffrn_measurement_method '\f and \w scans'
_diffrn_radiation_type MoK\a
_diffrn_radiation_wavelength 0.71073
_diffrn_reflns_av_R_equivalents 0.1702
_diffrn_reflns_av_unetI/netI 0.2043
_diffrn_reflns_Laue_measured_fraction_full 1.000
_diffrn_reflns_Laue_measured_fraction_max 1.000
_diffrn_reflns_limit_h_max 18
_diffrn_reflns_limit_h_min -18
_diffrn_reflns_limit_k_max 14
_diffrn_reflns_limit_k_min -14
_diffrn_reflns_limit_l_max 26
_diffrn_reflns_limit_l_min -26
_diffrn_reflns_number 39717
_diffrn_reflns_point_group_measured_fraction_full 1.000
_diffrn_reflns_point_group_measured_fraction_max 1.000
_diffrn_reflns_theta_full 25.242
_diffrn_reflns_theta_max 25.350
_diffrn_reflns_theta_min 1.974
_exptl_absorpt_coefficient_mu 0.919
_exptl_absorpt_correction_T_max 0.2843
_exptl_absorpt_correction_T_min 0.2443
_exptl_absorpt_correction_type multi-scan
_exptl_absorpt_process_details SADABS
_exptl_crystal_colour orange
_exptl_crystal_density_diffrn 1.693
_exptl_crystal_description stick
_exptl_crystal_F_000 2012
_exptl_crystal_size_max 0.30
_exptl_crystal_size_mid 0.12
_exptl_crystal_size_min 0.10
_refine_diff_density_max 0.219
_refine_diff_density_min -0.292
_refine_diff_density_rms 0.053
_refine_ls_extinction_method none
_refine_ls_goodness_of_fit_ref 0.661
_refine_ls_hydrogen_treatment constr
_refine_ls_matrix_type full
_refine_ls_number_parameters 663
_refine_ls_number_reflns 7239
_refine_ls_number_restraints 85
_refine_ls_restrained_S_all 0.660
_refine_ls_R_factor_all 0.1796
_refine_ls_R_factor_gt 0.0401
_refine_ls_shift/su_max 0.000
_refine_ls_shift/su_mean 0.000
_refine_ls_structure_factor_coef Fsqd
_refine_ls_weighting_details 'w=1/[\s^2^(Fo^2^)] where P=(Fo^2^+2Fc^2^)/3'
_refine_ls_weighting_scheme calc
_refine_ls_wR_factor_gt 0.0451
_refine_ls_wR_factor_ref 0.0655
_reflns_Friedel_coverage 0.000
_reflns_number_gt 2278
_reflns_number_total 7239
_reflns_threshold_expression 'I > 2\s(I)'
_cod_data_source_file d3dt03858k2.cif
_cod_data_source_block 023ms
_cod_depositor_comments 'Adding full bibliography for 7714760--7714766.cif.'
_cod_original_cell_volume 3952.2(7)
_cod_original_sg_symbol_H-M 'P 21/c'
_cod_database_code 7714765
_shelx_shelxl_version_number 2018/3
_shelx_space_group_comment
; 
The symmetry employed for this shelxl refinement is uniquely defined 
by the following loop, which should always be used as a source of 
symmetry information in preference to the above space-group names. 
They are only intended as comments. 
;

loop_
_space_group_symop_operation_xyz
'x, y, z'
'-x, y+1/2, -z+1/2'
'-x, -y, -z'
'x, -y-1/2, z-1/2'

loop_
_atom_site_label
_atom_site_type_symbol
_atom_site_fract_x
_atom_site_fract_y
_atom_site_fract_z
_atom_site_U_iso_or_equiv
_atom_site_adp_type
_atom_site_occupancy
_atom_site_site_symmetry_order
_atom_site_calc_flag
_atom_site_refinement_flags_posn
_atom_site_refinement_flags_adp
_atom_site_refinement_flags_occupancy
_atom_site_disorder_assembly
_atom_site_disorder_group
Co1 Co 0.74769(5) 0.74517(5) 0.37192(3) 0.05093(19) Uani 1 1 d . . . . .
Fe2 Fe 0.56620(5) 0.60333(6) 0.11316(4) 0.0576(2) Uani 1 1 d . . . . .
O1 O 0.8821(2) 0.7398(3) 0.39257(15) 0.0632(10) Uani 1 1 d . . . . .
C1 C 1.0270(5) 0.6728(10) 0.4032(6) 0.085(3) Uani 1 1 d . . . . .
F1A F 1.0570(7) 0.736(2) 0.3525(6) 0.142(4) Uani 0.5 1 d . . P A 1
F2A F 1.0472(16) 0.736(2) 0.4428(11) 0.128(11) Uani 0.5 1 d . . P A 1
F3A F 1.0749(16) 0.592(2) 0.407(2) 0.190(16) Uani 0.5 1 d . . P A 1
F1B F 1.0481(19) 0.7808(17) 0.4190(19) 0.141(13) Uani 0.5 1 d . . P A 2
F2B F 1.0450(8) 0.621(2) 0.4631(7) 0.127(5) Uani 0.5 1 d . . P A 2
F3B F 1.0761(17) 0.612(3) 0.3766(12) 0.126(11) Uani 0.5 1 d . . P A 2
C2 C 0.9293(4) 0.6553(5) 0.3838(3) 0.0570(15) Uani 1 1 d . . . . .
C3 C 0.9034(4) 0.5500(5) 0.3595(3) 0.0708(18) Uani 1 1 d . . . . .
H3 H 0.945841 0.493704 0.358425 0.085 Uiso 1 1 calc R U . . .
C4 C 0.8181(5) 0.5238(4) 0.3368(2) 0.0545(16) Uani 1 1 d . . . . .
C5 C 0.7947(8) 0.4007(6) 0.3156(5) 0.081(2) Uani 1 1 d . . . . .
F4A F 0.8462(16) 0.3231(19) 0.3408(17) 0.150(13) Uani 0.5 1 d . U P B 1
F5A F 0.7182(12) 0.3670(12) 0.3366(8) 0.107(5) Uani 0.5 1 d . U P B 1
F6A F 0.7749(17) 0.3914(14) 0.2568(8) 0.108(7) Uani 0.5 1 d . U P B 1
F4B F 0.7273(15) 0.3827(15) 0.2862(15) 0.174(11) Uani 0.5 1 d . U P B 2
F5B F 0.8575(14) 0.3661(11) 0.2782(10) 0.137(5) Uani 0.5 1 d . U P B 2
F6B F 0.820(2) 0.3314(19) 0.3562(11) 0.136(10) Uani 0.5 1 d . U P B 2
O2 O 0.7529(2) 0.5881(3) 0.32978(14) 0.0564(10) Uani 1 1 d . . . . .
O3 O 0.7294(2) 0.6590(3) 0.44983(14) 0.0578(10) Uani 1 1 d . . . . .
C6 C 0.6837(7) 0.5000(8) 0.5016(4) 0.078(2) Uani 1 1 d . . . . .
F7A F 0.6996(16) 0.4039(14) 0.4823(9) 0.128(8) Uani 0.5 1 d . U P C 1
F8A F 0.6013(13) 0.4837(13) 0.5253(9) 0.129(6) Uani 0.5 1 d . U P C 1
F9A F 0.732(2) 0.529(3) 0.5468(18) 0.105(10) Uani 0.5 1 d . U P C 1
F7B F 0.7566(11) 0.4332(18) 0.4896(11) 0.126(7) Uani 0.5 1 d . U P C 2
F8B F 0.6276(11) 0.4259(14) 0.5065(7) 0.112(6) Uani 0.5 1 d . U P C 2
F9B F 0.718(3) 0.546(3) 0.5549(17) 0.105(9) Uani 0.5 1 d . U P C 2
C7 C 0.6663(4) 0.5887(5) 0.4509(3) 0.0560(15) Uani 1 1 d . . . . .
C8 C 0.5888(4) 0.5843(5) 0.4127(3) 0.0627(16) Uani 1 1 d . . . . .
H8 H 0.548191 0.528570 0.419654 0.075 Uiso 1 1 calc R U . . .
C9 C 0.5676(4) 0.6585(5) 0.3639(3) 0.0542(16) Uani 1 1 d . . . . .
C10 C 0.4781(5) 0.6451(6) 0.3281(4) 0.083(2) Uani 1 1 d . . . . .
F10 F 0.4626(2) 0.5392(3) 0.30847(18) 0.1275(15) Uani 1 1 d . . . . .
F11 F 0.4643(3) 0.7100(3) 0.27946(19) 0.1304(16) Uani 1 1 d . . . . .
F12 F 0.4152(2) 0.6716(3) 0.36016(18) 0.1259(15) Uani 1 1 d . . . . .
O4 O 0.6142(2) 0.7353(3) 0.34542(14) 0.0593(10) Uani 1 1 d . . . . .
O5 O 0.7444(2) 0.8967(3) 0.41958(14) 0.0538(9) Uani 1 1 d . . . . .
C11 C 0.7563(4) 1.0932(5) 0.4451(3) 0.0638(17) Uani 1 1 d . . . . .
F13 F 0.6967(2) 1.1700(3) 0.42474(15) 0.0957(12) Uani 1 1 d . . . . .
F14 F 0.8312(2) 1.1470(3) 0.45435(15) 0.0954(12) Uani 1 1 d . . . . .
F15 F 0.7378(2) 1.0588(2) 0.49780(16) 0.1042(13) Uani 1 1 d . . . . .
C12 C 0.7585(3) 0.9943(5) 0.3993(3) 0.0479(15) Uani 1 1 d . . . . .
C13 C 0.7746(3) 1.0244(4) 0.3419(3) 0.0596(16) Uani 1 1 d . . . . .
H13 H 0.784289 1.101265 0.334313 0.072 Uiso 1 1 calc R U . . .
C14 C 0.7772(3) 0.9477(5) 0.2950(3) 0.0501(14) Uani 1 1 d . . . . .
C15 C 0.8009(8) 0.9939(8) 0.2351(4) 0.073(2) Uani 1 1 d . . . . .
F16A F 0.8772(17) 0.9535(17) 0.2215(12) 0.118(9) Uani 0.5 1 d . . P D 1
F17A F 0.8161(16) 1.101(2) 0.2359(13) 0.092(7) Uani 0.5 1 d . . P D 1
F18A F 0.7470(16) 0.963(2) 0.1869(9) 0.146(12) Uani 0.5 1 d . . P D 1
F16B F 0.7738(16) 1.106(3) 0.2247(14) 0.122(10) Uani 0.5 1 d . . P D 2
F17B F 0.756(2) 0.9446(18) 0.1891(10) 0.113(10) Uani 0.5 1 d . . P D 2
F18B F 0.8828(17) 0.984(3) 0.2355(13) 0.173(13) Uani 0.5 1 d . . P D 2
O6 O 0.7648(2) 0.8411(3) 0.29531(14) 0.0555(10) Uani 1 1 d . . . . .
O1R O 0.7792(3) 0.6606(3) 0.21063(19) 0.0919(13) Uani 1 1 d . U . . .
H1RA H 0.767475 0.716724 0.230201 0.138 Uiso 1 1 calc R U . . .
N2R N 0.8081(3) 0.6956(3) 0.1579(2) 0.0538(12) Uani 1 1 d . U . . .
C3R C 0.8943(3) 0.6469(5) 0.1462(3) 0.0570(15) Uani 1 1 d . . . . .
C4R C 0.8903(4) 0.5170(4) 0.1530(3) 0.098(2) Uani 1 1 d . . . . .
H4RA H 0.842399 0.487355 0.125117 0.147 Uiso 1 1 calc R U . . .
H4RB H 0.881675 0.498200 0.193885 0.147 Uiso 1 1 calc R U . . .
H4RC H 0.944198 0.483849 0.144169 0.147 Uiso 1 1 calc R U . . .
C5R C 0.9678(3) 0.6961(5) 0.1915(2) 0.098(2) Uani 1 1 d . . . . .
H5RA H 1.023305 0.678410 0.178472 0.146 Uiso 1 1 calc R U . . .
H5RB H 0.965423 0.663308 0.230901 0.146 Uiso 1 1 calc R U . . .
H5RC H 0.961243 0.777660 0.193632 0.146 Uiso 1 1 calc R U . . .
C6R C 0.8911(4) 0.6881(5) 0.0803(3) 0.0576(15) Uani 1 1 d . . . . .
C7R C 0.9350(3) 0.6094(4) 0.0392(2) 0.0848(19) Uani 1 1 d . . . . .
H7RA H 0.926895 0.639189 -0.001529 0.127 Uiso 1 1 calc R U . . .
H7RB H 0.909387 0.534509 0.039383 0.127 Uiso 1 1 calc R U . . .
H7RC H 0.996539 0.604647 0.053710 0.127 Uiso 1 1 calc R U . . .
C8R C 0.9222(3) 0.8125(4) 0.0747(2) 0.0783(18) Uani 1 1 d . . . . .
H8RA H 0.908144 0.837658 0.033266 0.117 Uiso 1 1 calc R U . . .
H8RB H 0.984443 0.816557 0.086469 0.117 Uiso 1 1 calc R U . . .
H8RC H 0.893326 0.860953 0.100744 0.117 Uiso 1 1 calc R U . . .
N9R N 0.7945(3) 0.6911(3) 0.06126(19) 0.0577(12) Uani 1 1 d . . . . .
H9R H 0.770315 0.686721 0.024026 0.069 Uiso 1 1 calc R U . . .
C10R C 0.7502(4) 0.7012(4) 0.1078(3) 0.0485(15) Uani 1 1 d . . . . .
C11R C 0.6575(3) 0.7220(4) 0.1040(3) 0.0487(14) Uani 1 1 d . . . . .
C12R C 0.5988(4) 0.7122(4) 0.0485(3) 0.0631(16) Uani 1 1 d . . . . .
H12R H 0.613598 0.691897 0.010606 0.076 Uiso 1 1 calc R U . . .
C13R C 0.5149(4) 0.7389(4) 0.0618(3) 0.0776(18) Uani 1 1 d . . . . .
H13R H 0.463837 0.738926 0.034078 0.093 Uiso 1 1 calc R U . . .
C14R C 0.5205(4) 0.7655(4) 0.1239(3) 0.0795(19) Uani 1 1 d . . . . .
H14R H 0.473578 0.786847 0.143843 0.095 Uiso 1 1 calc R U . . .
C15R C 0.6087(4) 0.7548(4) 0.1517(3) 0.0671(16) Uani 1 1 d . . . . .
H15R H 0.630354 0.766701 0.192440 0.081 Uiso 1 1 calc R U . . .
C16R C 0.6257(4) 0.4519(4) 0.1367(4) 0.083(2) Uani 1 1 d . . . . .
H16R H 0.685707 0.437853 0.141589 0.099 Uiso 1 1 calc R U . . .
C17R C 0.5678(5) 0.4403(4) 0.0815(3) 0.0788(19) Uani 1 1 d . . . . .
H17R H 0.583034 0.418595 0.043957 0.095 Uiso 1 1 calc R U . . .
C18R C 0.4831(4) 0.4679(4) 0.0940(3) 0.0743(18) Uani 1 1 d . . . . .
H18R H 0.432089 0.467174 0.066232 0.089 Uiso 1 1 calc R U . . .
C19R C 0.4895(5) 0.4964(4) 0.1554(3) 0.0770(19) Uani 1 1 d . . . . .
H19R H 0.442718 0.517769 0.175482 0.092 Uiso 1 1 calc R U . . .
C20R C 0.5773(5) 0.4880(5) 0.1826(3) 0.083(2) Uani 1 1 d . . . . .
H20R H 0.599010 0.503259 0.223006 0.100 Uiso 1 1 calc R U . . .

loop_
_atom_site_aniso_label
_atom_site_aniso_U_11
_atom_site_aniso_U_22
_atom_site_aniso_U_33
_atom_site_aniso_U_23
_atom_site_aniso_U_13
_atom_site_aniso_U_12
Co1 0.0603(5) 0.0374(4) 0.0576(4) -0.0008(4) 0.0170(3) -0.0011(4)
Fe2 0.0505(5) 0.0526(5) 0.0703(6) -0.0009(5) 0.0108(4) -0.0087(4)
O1 0.056(3) 0.049(2) 0.086(3) -0.009(2) 0.014(2) 0.001(2)
C1 0.071(7) 0.064(7) 0.118(9) -0.029(8) 0.010(7) 0.009(6)
F1A 0.100(7) 0.184(13) 0.150(11) -0.015(12) 0.043(7) -0.070(8)
F2A 0.087(9) 0.12(2) 0.17(2) -0.08(2) -0.001(11) -0.002(16)
F3A 0.075(16) 0.085(11) 0.39(5) -0.03(3) -0.03(2) 0.026(10)
F1B 0.071(8) 0.062(10) 0.29(4) -0.006(12) 0.014(13) -0.012(7)
F2B 0.080(7) 0.190(16) 0.108(9) 0.017(10) -0.002(6) 0.039(9)
F3B 0.074(11) 0.17(3) 0.146(12) -0.077(15) 0.059(10) 0.005(13)
C2 0.056(4) 0.051(4) 0.063(4) 0.006(3) 0.008(3) 0.001(4)
C3 0.070(5) 0.044(4) 0.095(5) -0.012(3) -0.001(4) 0.009(4)
C4 0.084(5) 0.029(4) 0.052(4) 0.001(3) 0.014(4) -0.002(4)
C5 0.120(9) 0.042(5) 0.077(8) -0.001(5) -0.001(7) 0.007(6)
F4A 0.106(12) 0.043(10) 0.28(3) -0.028(14) -0.056(16) 0.023(8)
F5A 0.102(10) 0.073(6) 0.158(12) -0.032(8) 0.063(11) -0.050(7)
F6A 0.18(2) 0.064(7) 0.080(9) -0.022(5) 0.028(10) -0.027(11)
F4B 0.141(19) 0.100(14) 0.25(3) -0.09(2) -0.10(2) 0.044(12)
F5B 0.222(15) 0.059(7) 0.145(12) -0.035(7) 0.076(12) -0.004(8)
F6B 0.23(3) 0.062(13) 0.116(10) 0.035(9) 0.008(13) -0.035(14)
O2 0.063(3) 0.040(2) 0.067(3) -0.0016(19) 0.010(2) 0.004(2)
O3 0.068(3) 0.045(2) 0.063(3) 0.0021(18) 0.013(2) -0.013(2)
C6 0.089(7) 0.063(7) 0.080(7) 0.008(6) 0.010(6) -0.027(6)
F7A 0.25(3) 0.035(7) 0.096(9) -0.004(6) 0.029(16) 0.023(14)
F8A 0.132(11) 0.129(13) 0.142(12) 0.071(10) 0.072(8) 0.016(9)
F9A 0.140(16) 0.081(17) 0.084(18) 0.016(13) -0.022(14) -0.044(17)
F7B 0.168(15) 0.079(12) 0.131(12) 0.039(9) 0.027(11) 0.036(10)
F8B 0.123(15) 0.101(13) 0.108(13) 0.035(10) 0.004(9) -0.038(11)
F9B 0.20(2) 0.066(9) 0.043(9) 0.001(7) 0.001(10) 0.014(10)
C7 0.087(5) 0.040(4) 0.046(4) -0.001(3) 0.026(4) 0.002(4)
C8 0.067(4) 0.059(4) 0.063(4) -0.001(4) 0.013(4) -0.016(4)
C9 0.048(4) 0.054(4) 0.061(5) -0.016(3) 0.006(4) -0.003(3)
C10 0.072(6) 0.082(6) 0.095(7) -0.009(5) 0.015(5) -0.016(5)
F10 0.115(3) 0.085(3) 0.169(4) -0.034(3) -0.030(3) -0.017(2)
F11 0.113(3) 0.151(4) 0.116(3) 0.035(3) -0.027(3) -0.022(3)
F12 0.066(3) 0.171(4) 0.142(4) -0.023(3) 0.021(3) 0.004(2)
O4 0.054(2) 0.048(2) 0.077(3) 0.002(2) 0.012(2) -0.002(2)
O5 0.065(2) 0.044(2) 0.056(2) 0.000(2) 0.0217(19) -0.001(2)
C11 0.081(5) 0.052(4) 0.063(5) -0.007(4) 0.025(4) -0.005(4)
F13 0.099(3) 0.068(2) 0.118(3) -0.025(2) 0.006(2) 0.034(2)
F14 0.078(3) 0.092(3) 0.118(3) -0.048(2) 0.019(2) -0.027(2)
F15 0.184(4) 0.064(2) 0.078(3) -0.014(2) 0.062(3) -0.006(2)
C12 0.042(3) 0.041(4) 0.062(4) -0.004(3) 0.011(3) 0.001(3)
C13 0.087(5) 0.031(3) 0.063(4) 0.000(3) 0.021(4) -0.007(3)
C14 0.053(4) 0.049(4) 0.050(4) 0.003(4) 0.014(3) -0.003(3)
C15 0.122(9) 0.045(6) 0.055(6) -0.005(5) 0.025(6) -0.013(6)
F16A 0.15(2) 0.119(9) 0.106(15) 0.039(10) 0.085(13) 0.046(12)
F17A 0.155(19) 0.048(10) 0.082(14) 0.004(9) 0.046(13) -0.034(11)
F18A 0.183(19) 0.18(2) 0.056(13) 0.007(11) -0.051(10) -0.099(14)
F16B 0.21(3) 0.087(11) 0.067(9) 0.035(8) 0.019(15) 0.012(16)
F17B 0.24(3) 0.057(8) 0.055(13) 0.006(7) 0.053(13) -0.032(10)
F18B 0.112(18) 0.32(3) 0.098(12) -0.003(14) 0.055(11) -0.088(16)
O6 0.075(3) 0.035(2) 0.060(3) -0.0022(19) 0.021(2) -0.002(2)
O1R 0.104(3) 0.093(3) 0.080(3) 0.001(2) 0.017(3) 0.004(3)
N2R 0.064(4) 0.063(3) 0.036(3) 0.011(2) 0.013(3) -0.006(3)
C3R 0.036(4) 0.067(4) 0.066(5) 0.007(3) 0.003(3) 0.011(3)
C4R 0.100(5) 0.073(5) 0.129(6) 0.039(4) 0.042(5) 0.025(4)
C5R 0.061(4) 0.154(6) 0.074(5) 0.014(4) -0.004(4) -0.003(4)
C6R 0.041(4) 0.068(4) 0.064(4) -0.002(3) 0.010(3) -0.007(3)
C7R 0.073(4) 0.087(4) 0.101(5) -0.014(4) 0.037(4) 0.010(4)
C8R 0.073(4) 0.067(4) 0.096(5) 0.011(3) 0.016(4) -0.016(3)
N9R 0.057(3) 0.072(3) 0.046(3) -0.013(2) 0.012(3) -0.006(2)
C10R 0.056(4) 0.035(3) 0.053(4) 0.000(3) -0.001(4) -0.004(3)
C11R 0.043(4) 0.043(3) 0.060(4) -0.004(3) 0.008(3) -0.003(3)
C12R 0.061(4) 0.057(4) 0.072(5) 0.007(3) 0.011(4) -0.008(3)
C13R 0.055(4) 0.063(4) 0.112(6) 0.010(4) 0.001(4) 0.000(4)
C14R 0.065(5) 0.048(4) 0.128(6) -0.016(4) 0.024(5) 0.006(4)
C15R 0.050(4) 0.061(4) 0.092(5) -0.016(4) 0.020(4) 0.001(4)
C16R 0.073(5) 0.051(4) 0.129(7) 0.022(4) 0.033(6) 0.009(4)
C17R 0.103(6) 0.061(4) 0.073(5) -0.005(4) 0.015(5) -0.009(4)
C18R 0.058(5) 0.071(4) 0.096(6) -0.004(4) 0.016(4) -0.019(4)
C19R 0.070(5) 0.084(5) 0.083(6) -0.002(4) 0.030(4) -0.019(4)
C20R 0.077(6) 0.084(5) 0.085(6) 0.018(4) 0.003(5) -0.015(4)

loop_
_atom_type_symbol
_atom_type_description
_atom_type_scat_dispersion_real
_atom_type_scat_dispersion_imag
_atom_type_scat_source
C C 0.0033 0.0016 'International Tables Vol C Tables 4.2.6.8 and 6.1.1.4'
H H 0.0000 0.0000 'International Tables Vol C Tables 4.2.6.8 and 6.1.1.4'
N N 0.0061 0.0033 'International Tables Vol C Tables 4.2.6.8 and 6.1.1.4'
O O 0.0106 0.0060 'International Tables Vol C Tables 4.2.6.8 and 6.1.1.4'
F F 0.0171 0.0103 'International Tables Vol C Tables 4.2.6.8 and 6.1.1.4'
Fe Fe 0.3463 0.8444 'International Tables Vol C Tables 4.2.6.8 and 6.1.1.4'
Co Co 0.3494 0.9721 'International Tables Vol C Tables 4.2.6.8 and 6.1.1.4'

loop_
_geom_angle_atom_site_label_1
_geom_angle_atom_site_label_2
_geom_angle_atom_site_label_3
_geom_angle
_geom_angle_site_symmetry_1
_geom_angle_site_symmetry_3
_geom_angle_publ_flag
O3 Co1 O1 92.66(14) . . ?
O3 Co1 O4 88.12(13) . . ?
O1 Co1 O4 173.83(13) . . ?
O3 Co1 O5 88.52(13) . . ?
O1 Co1 O5 90.31(13) . . ?
O4 Co1 O5 95.83(12) . . ?
O3 Co1 O2 87.87(13) . . ?
O1 Co1 O2 88.55(14) . . ?
O4 Co1 O2 85.37(13) . . ?
O5 Co1 O2 176.15(14) . . ?
O3 Co1 O6 176.80(13) . . ?
O1 Co1 O6 87.91(13) . . ?
O4 Co1 O6 91.65(13) . . ?
O5 Co1 O6 88.33(13) . . ?
O2 Co1 O6 95.30(13) . . ?
C11R Fe2 C16R 109.3(2) . . ?
C11R Fe2 C12R 41.51(18) . . ?
C16R Fe2 C12R 125.6(3) . . ?
C11R Fe2 C17R 124.9(3) . . ?
C16R Fe2 C17R 40.9(2) . . ?
C12R Fe2 C17R 109.1(2) . . ?
C11R Fe2 C19R 158.6(3) . . ?
C16R Fe2 C19R 67.4(2) . . ?
C12R Fe2 C19R 157.7(3) . . ?
C17R Fe2 C19R 67.6(2) . . ?
C11R Fe2 C15R 41.48(17) . . ?
C16R Fe2 C15R 122.9(3) . . ?
C12R Fe2 C15R 69.9(2) . . ?
C17R Fe2 C15R 160.5(3) . . ?
C19R Fe2 C15R 121.0(2) . . ?
C11R Fe2 C20R 123.1(3) . . ?
C16R Fe2 C20R 40.5(2) . . ?
C12R Fe2 C20R 161.0(3) . . ?
C17R Fe2 C20R 68.7(2) . . ?
C19R Fe2 C20R 40.5(2) . . ?
C15R Fe2 C20R 105.6(2) . . ?
C11R Fe2 C18R 160.5(3) . . ?
C16R Fe2 C18R 68.0(2) . . ?
C12R Fe2 C18R 123.1(3) . . ?
C17R Fe2 C18R 40.38(19) . . ?
C19R Fe2 C18R 39.98(19) . . ?
C15R Fe2 C18R 156.6(2) . . ?
C20R Fe2 C18R 68.3(2) . . ?
C11R Fe2 C13R 68.4(2) . . ?
C16R Fe2 C13R 161.0(3) . . ?
C12R Fe2 C13R 40.14(18) . . ?
C17R Fe2 C13R 123.7(3) . . ?
C19R Fe2 C13R 121.8(3) . . ?
C15R Fe2 C13R 68.8(2) . . ?
C20R Fe2 C13R 156.9(3) . . ?
C18R Fe2 C13R 107.4(2) . . ?
C11R Fe2 C14R 68.2(2) . . ?
C16R Fe2 C14R 158.2(3) . . ?
C12R Fe2 C14R 67.9(2) . . ?
C17R Fe2 C14R 158.3(3) . . ?
C19R Fe2 C14R 106.5(2) . . ?
C15R Fe2 C14R 40.70(18) . . ?
C20R Fe2 C14R 121.3(3) . . ?
C18R Fe2 C14R 121.7(3) . . ?
C13R Fe2 C14R 40.13(19) . . ?
C2 O1 Co1 125.0(4) . . ?
F2A C1 F3A 110(2) . . ?
F3B C1 F1B 122(2) . . ?
F3B C1 F2B 98.3(17) . . ?
F1B C1 F2B 98.2(18) . . ?
F2A C1 F1A 100.3(15) . . ?
F3A C1 F1A 101(2) . . ?
F2A C1 C2 117.0(14) . . ?
F3A C1 C2 119.5(15) . . ?
F3B C1 C2 115.5(17) . . ?
F1B C1 C2 113.3(16) . . ?
F2B C1 C2 105.2(9) . . ?
F1A C1 C2 104.6(8) . . ?
O1 C2 C3 128.2(6) . . ?
O1 C2 C1 114.9(7) . . ?
C3 C2 C1 116.9(7) . . ?
C4 C3 C2 123.5(6) . . ?
O2 C4 C3 128.7(5) . . ?
O2 C4 C5 111.9(7) . . ?
C3 C4 C5 119.5(7) . . ?
F4B C5 F6B 117(2) . . ?
F4A C5 F6A 115.1(18) . . ?
F4A C5 F5A 99.1(17) . . ?
F6A C5 F5A 102.6(15) . . ?
F4B C5 F5B 104.2(17) . . ?
F6B C5 F5B 93.8(17) . . ?
F4B C5 C4 119.5(11) . . ?
F6B C5 C4 110.6(14) . . ?
F4A C5 C4 114.9(15) . . ?
F6A C5 C4 113.4(10) . . ?
F5A C5 C4 109.8(9) . . ?
F5B C5 C4 107.2(9) . . ?
C4 O2 Co1 123.9(4) . . ?
C7 O3 Co1 121.6(3) . . ?
F9A C6 F7A 114(3) . . ?
F8B C6 F9B 113.5(19) . . ?
F8B C6 F7B 102.1(13) . . ?
F9B C6 F7B 99(2) . . ?
F9A C6 F8A 102(2) . . ?
F7A C6 F8A 103.3(15) . . ?
F9A C6 C7 116.6(17) . . ?
F7A C6 C7 112.7(11) . . ?
F8B C6 C7 118.9(11) . . ?
F9B C6 C7 112.6(18) . . ?
F7B C6 C7 107.5(11) . . ?
F8A C6 C7 106.3(10) . . ?
O3 C7 C8 128.0(5) . . ?
O3 C7 C6 113.1(6) . . ?
C8 C7 C6 118.9(7) . . ?
C7 C8 C9 123.5(5) . . ?
O4 C9 C8 128.1(6) . . ?
O4 C9 C10 115.3(6) . . ?
C8 C9 C10 116.7(6) . . ?
F11 C10 F12 105.1(6) . . ?
F11 C10 F10 105.5(6) . . ?
F12 C10 F10 106.5(6) . . ?
F11 C10 C9 114.2(6) . . ?
F12 C10 C9 112.4(6) . . ?
F10 C10 C9 112.5(6) . . ?
C9 O4 Co1 122.7(4) . . ?
C12 O5 Co1 125.3(3) . . ?
F15 C11 F14 107.7(6) . . ?
F15 C11 F13 107.0(5) . . ?
F14 C11 F13 106.6(5) . . ?
F15 C11 C12 112.7(5) . . ?
F14 C11 C12 111.5(5) . . ?
F13 C11 C12 111.1(5) . . ?
O5 C12 C13 128.7(5) . . ?
O5 C12 C11 115.1(5) . . ?
C13 C12 C11 116.2(5) . . ?
C12 C13 C14 124.1(5) . . ?
O6 C14 C13 128.2(5) . . ?
O6 C14 C15 114.1(6) . . ?
C13 C14 C15 117.6(6) . . ?
F18B C15 F17B 113(2) . . ?
F17A C15 F18A 111.9(17) . . ?
F17A C15 F16A 100.6(17) . . ?
F18A C15 F16A 101(2) . . ?
F18B C15 F16B 111.3(18) . . ?
F17B C15 F16B 100.1(19) . . ?
F18B C15 C14 108.6(16) . . ?
F17A C15 C14 113.6(15) . . ?
F17B C15 C14 111.7(12) . . ?
F18A C15 C14 114.6(12) . . ?
F16A C15 C14 113.2(11) . . ?
F16B C15 C14 112.2(16) . . ?
C14 O6 Co1 124.9(3) . . ?
C10R N2R O1R 118.1(5) . . ?
C10R N2R C3R 112.5(5) . . ?
O1R N2R C3R 115.6(4) . . ?
N2R C3R C5R 109.9(5) . . ?
N2R C3R C4R 108.1(4) . . ?
C5R C3R C4R 110.3(5) . . ?
N2R C3R C6R 97.6(4) . . ?
C5R C3R C6R 115.8(5) . . ?
C4R C3R C6R 114.1(5) . . ?
N9R C6R C7R 110.7(4) . . ?
N9R C6R C3R 100.3(4) . . ?
C7R C6R C3R 115.0(5) . . ?
N9R C6R C8R 105.3(4) . . ?
C7R C6R C8R 110.8(4) . . ?
C3R C6R C8R 113.7(5) . . ?
C10R N9R C6R 112.5(5) . . ?
N9R C10R N2R 107.0(5) . . ?
N9R C10R C11R 125.6(5) . . ?
N2R C10R C11R 127.3(5) . . ?
C12R C11R C15R 108.9(5) . . ?
C12R C11R C10R 123.0(5) . . ?
C15R C11R C10R 128.1(5) . . ?
C12R C11R Fe2 70.2(3) . . ?
C15R C11R Fe2 70.4(3) . . ?
C10R C11R Fe2 125.5(3) . . ?
C13R C12R C11R 107.1(5) . . ?
C13R C12R Fe2 70.5(3) . . ?
C11R C12R Fe2 68.3(3) . . ?
C12R C13R C14R 108.7(6) . . ?
C12R C13R Fe2 69.3(3) . . ?
C14R C13R Fe2 70.0(3) . . ?
C13R C14R C15R 109.5(5) . . ?
C13R C14R Fe2 69.9(3) . . ?
C15R C14R Fe2 69.2(3) . . ?
C14R C15R C11R 105.7(5) . . ?
C14R C15R Fe2 70.1(3) . . ?
C11R C15R Fe2 68.1(3) . . ?
C20R C16R C17R 108.7(6) . . ?
C20R C16R Fe2 70.1(3) . . ?
C17R C16R Fe2 69.6(3) . . ?
C18R C17R C16R 107.4(6) . . ?
C18R C17R Fe2 70.3(3) . . ?
C16R C17R Fe2 69.4(3) . . ?
C19R C18R C17R 107.6(6) . . ?
C19R C18R Fe2 69.6(3) . . ?
C17R C18R Fe2 69.3(3) . . ?
C18R C19R C20R 109.8(6) . . ?
C18R C19R Fe2 70.4(3) . . ?
C20R C19R Fe2 69.9(3) . . ?
C16R C20R C19R 106.5(6) . . ?
C16R C20R Fe2 69.4(3) . . ?
C19R C20R Fe2 69.7(3) . . ?

loop_
_geom_bond_atom_site_label_1
_geom_bond_atom_site_label_2
_geom_bond_distance
_geom_bond_site_symmetry_2
_geom_bond_publ_flag
Co1 O3 2.052(3) . ?
Co1 O1 2.059(3) . ?
Co1 O4 2.063(3) . ?
Co1 O5 2.066(3) . ?
Co1 O2 2.066(3) . ?
Co1 O6 2.081(3) . ?
Fe2 C11R 2.004(5) . ?
Fe2 C16R 2.028(5) . ?
Fe2 C12R 2.030(5) . ?
Fe2 C17R 2.031(5) . ?
Fe2 C19R 2.034(5) . ?
Fe2 C15R 2.035(5) . ?
Fe2 C20R 2.036(6) . ?
Fe2 C18R 2.043(5) . ?
Fe2 C13R 2.046(5) . ?
Fe2 C14R 2.046(5) . ?
O1 C2 1.256(5) . ?
C1 F2A 1.16(2) . ?
C1 F3A 1.19(2) . ?
C1 F3B 1.24(2) . ?
C1 F1B 1.34(3) . ?
C1 F2B 1.449(17) . ?
C1 F1A 1.471(14) . ?
C1 C2 1.522(8) . ?
C2 C3 1.381(6) . ?
C3 C4 1.375(7) . ?
C4 O2 1.247(6) . ?
C4 C5 1.540(8) . ?
C5 F4B 1.168(16) . ?
C5 F6B 1.23(2) . ?
C5 F4A 1.28(3) . ?
C5 F6A 1.30(2) . ?
C5 F5A 1.382(17) . ?
C5 F5B 1.416(16) . ?
O3 C7 1.275(6) . ?
C6 F9A 1.21(4) . ?
C6 F7A 1.237(19) . ?
C6 F8B 1.237(16) . ?
C6 F9B 1.34(4) . ?
C6 F7B 1.42(2) . ?
C6 F8A 1.450(19) . ?
C6 C7 1.526(8) . ?
C7 C8 1.368(7) . ?
C8 C9 1.390(7) . ?
C9 O4 1.253(5) . ?
C9 C10 1.502(8) . ?
C10 F11 1.312(7) . ?
C10 F12 1.313(6) . ?
C10 F10 1.323(6) . ?
O5 C12 1.255(5) . ?
C11 F15 1.302(5) . ?
C11 F14 1.305(6) . ?
C11 F13 1.319(6) . ?
C11 C12 1.542(6) . ?
C12 C13 1.375(6) . ?
C13 C14 1.378(6) . ?
C14 O6 1.261(5) . ?
C14 C15 1.522(7) . ?
C15 F18B 1.27(3) . ?
C15 F17A 1.27(3) . ?
C15 F17B 1.28(2) . ?
C15 F18A 1.31(2) . ?
C15 F16A 1.34(2) . ?
C15 F16B 1.39(3) . ?
O1R N2R 1.368(4) . ?
N2R C10R 1.328(6) . ?
N2R C3R 1.499(6) . ?
C3R C5R 1.521(6) . ?
C3R C4R 1.527(6) . ?
C3R C6R 1.533(7) . ?
C6R N9R 1.491(6) . ?
C6R C7R 1.516(6) . ?
C6R C8R 1.541(6) . ?
N9R C10R 1.317(5) . ?
C10R C11R 1.439(6) . ?
C11R C12R 1.430(6) . ?
C11R C15R 1.430(6) . ?
C12R C13R 1.399(6) . ?
C13R C14R 1.404(7) . ?
C14R C15R 1.419(6) . ?
C16R C20R 1.407(7) . ?
C16R C17R 1.419(7) . ?
C17R C18R 1.406(7) . ?
C18R C19R 1.394(7) . ?
C19R C20R 1.407(7) . ?

loop_
_geom_hbond_atom_site_label_D
_geom_hbond_atom_site_label_H
_geom_hbond_atom_site_label_A
_geom_hbond_distance_DH
_geom_hbond_distance_HA
_geom_hbond_distance_DA
_geom_hbond_angle_DHA
_geom_hbond_site_symmetry_A
_geom_hbond_publ_flag
O1R H1RA O6 0.82 2.05 2.852(5) 164.8 . yes
N9R H9R O3 0.86 2.46 3.084(5) 129.5 4_575 yes
N9R H9R O5 0.86 2.49 3.295(5) 155.3 4_575 yes
